data_4109139
loop_
_publ_author_name
'Derrick L. J. Clive'
'Mai P. Pham'
'Rajendra Subedi'

_publ_section_title
;
 Carbocyclization by Radical Closure onto O-Trityl Oximes: Dramatic Effect
 of Diphenyl Diselenide
;
_journal_name_full 'Journal of the American Chemical Society'
_journal_page_first 2713
_journal_page_last 2717
_journal_paper_doi 10.1021/ja067117t
_journal_volume 129
_journal_year 2007
_chemical_formula_moiety 'C9 H9 N O'
_chemical_formula_sum 'C9 H9 N O'
_chemical_formula_weight 147.17
_chemical_name_systematic
;
 ?
;
_space_group_IT_number 88
_symmetry_cell_setting tetragonal
_symmetry_space_group_name_Hall '-I 4ad'
_symmetry_space_group_name_H-M 'I 41/a :2'
_atom_sites_solution_hydrogens geom
_atom_sites_solution_primary direct
_atom_sites_solution_secondary difmap
_audit_creation_method SHELXL-97
_cell_angle_alpha 90.00
_cell_angle_beta 90.00
_cell_angle_gamma 90.00
_cell_formula_units_Z 16
_cell_length_a 22.498(2)
_cell_length_b 22.498(2)
_cell_length_c 5.9121(11)
_cell_measurement_reflns_used 1279
_cell_measurement_temperature 193(2)
_cell_measurement_theta_max 20.68
_cell_measurement_theta_min 2.56
_cell_volume 2992.5(7)
_computing_cell_refinement 'Bruker SAINT (Bruker, 1997)'
_computing_data_collection 'Bruker SMART (Bruker, 1997)'
_computing_data_reduction 'Bruker SAINT (Bruker, 1997)'
_computing_molecular_graphics 'Bruker SHELXTL (Bruker, 1997)'
_computing_publication_material 'Bruker SHELXTL (Bruker, 1997)'
_computing_structure_refinement 'SHELXL-97 (Sheldrick, 1997)'
_computing_structure_solution 'SHELXS-97 (Sheldrick, 1990)'
_diffrn_ambient_temperature 193(2)
_diffrn_detector_area_resol_mean 8.192
_diffrn_measured_fraction_theta_full 1.000
_diffrn_measured_fraction_theta_max 1.000
_diffrn_measurement_device_type 'Bruker PLATFORM diffractometer/SMART 1000 CCD area detector'
_diffrn_measurement_method '\w scans'
_diffrn_radiation_monochromator graphite
_diffrn_radiation_source 'fine-focus sealed tube'
_diffrn_radiation_type MoK\a
_diffrn_radiation_wavelength 0.71073
_diffrn_reflns_av_R_equivalents 0.0894
_diffrn_reflns_av_sigmaI/netI 0.0551
_diffrn_reflns_limit_h_max 28
_diffrn_reflns_limit_h_min -28
_diffrn_reflns_limit_k_max 28
_diffrn_reflns_limit_k_min -24
_diffrn_reflns_limit_l_max 7
_diffrn_reflns_limit_l_min -7
_diffrn_reflns_number 9427
_diffrn_reflns_theta_full 26.37
_diffrn_reflns_theta_max 26.37
_diffrn_reflns_theta_min 1.81
_diffrn_standards_decay_% 0
_diffrn_standards_interval_time 0
_diffrn_standards_number 0
_exptl_absorpt_coefficient_mu 0.086
_exptl_absorpt_correction_T_max 0.9957
_exptl_absorpt_correction_T_min 0.9549
_exptl_absorpt_correction_type multi-scan
_exptl_absorpt_process_details 'SADABS (Sheldrick, 1996)'
_exptl_crystal_colour colorless
_exptl_crystal_density_diffrn 1.307
_exptl_crystal_description rod
_exptl_crystal_F_000 1248
_exptl_crystal_size_max 0.54
_exptl_crystal_size_mid 0.07
_exptl_crystal_size_min 0.05
_refine_diff_density_max 0.169
_refine_diff_density_min -0.181
_refine_diff_density_rms 0.039
_refine_ls_extinction_method none
_refine_ls_goodness_of_fit_ref 0.997
_refine_ls_hydrogen_treatment constr
_refine_ls_matrix_type full
_refine_ls_number_parameters 101
_refine_ls_number_reflns 1534
_refine_ls_number_restraints 0
_refine_ls_restrained_S_all 0.997
_refine_ls_R_factor_all 0.0960
_refine_ls_R_factor_gt 0.0444
_refine_ls_shift/su_max 0.000
_refine_ls_shift/su_mean 0.000
_refine_ls_structure_factor_coef Fsqd
_refine_ls_weighting_details 'calc w=1/[\s^2^(Fo^2^)+(0.0564P)^2^+0.3850P] where P=(Fo^2^+2Fc^2^)/3'
_refine_ls_weighting_scheme calc
_refine_ls_wR_factor_gt 0.0982
_refine_ls_wR_factor_ref 0.1191
_reflns_number_gt 930
_reflns_number_total 1534
_reflns_threshold_expression I>2\s(I)
_cod_data_source_file ja067117tsi20061004_021505.cif
_cod_data_source_block dlc0602
_cod_original_cell_volume 2992.4(7)
_cod_original_sg_symbol_H-M 'I 41/a'
_cod_database_code 4109139

loop_
_symmetry_equiv_pos_as_xyz
'x, y, z'
'-x+1/2, -y, z+1/2'
'-y+3/4, x+1/4, z+1/4'
'y+3/4, -x+3/4, z+3/4'
'x+1/2, y+1/2, z+1/2'
'-x+1, -y+1/2, z+1'
'-y+5/4, x+3/4, z+3/4'
'y+5/4, -x+5/4, z+5/4'
'-x, -y, -z'
'x-1/2, y, -z-1/2'
'y-3/4, -x-1/4, -z-1/4'
'-y-3/4, x-3/4, -z-3/4'
'-x+1/2, -y+1/2, -z+1/2'
'x, y+1/2, -z'
'y-1/4, -x+1/4, -z+1/4'
'-y-1/4, x-1/4, -z-1/4'

loop_
_atom_site_label
_atom_site_type_symbol
_atom_site_fract_x
_atom_site_fract_y
_atom_site_fract_z
_atom_site_U_iso_or_equiv
_atom_site_adp_type
_atom_site_occupancy
_atom_site_symmetry_multiplicity
_atom_site_calc_flag
_atom_site_refinement_flags
O O 0.06105(6) 0.31078(6) 0.4194(2) 0.0447(4) Uani 1 1 d .
H1O H 0.0400 0.3193 0.5323 0.067 Uiso 1 1 calc R
N N 0.09102(7) 0.25702(7) 0.4591(3) 0.0361(4) Uani 1 1 d .
C1 C 0.12765(8) 0.24643(8) 0.2980(3) 0.0321(5) Uani 1 1 d .
C2 C 0.13848(8) 0.28385(8) 0.0930(3) 0.0365(5) Uani 1 1 d .
H2A H 0.1505 0.3246 0.1368 0.044 Uiso 1 1 calc R
H2B H 0.1022 0.2862 -0.0015 0.044 Uiso 1 1 calc R
C3 C 0.18912(8) 0.25240(9) -0.0365(3) 0.0374(5) Uani 1 1 d .
H3A H 0.1763 0.2418 -0.1916 0.045 Uiso 1 1 calc R
H3B H 0.2247 0.2782 -0.0460 0.045 Uiso 1 1 calc R
C4 C 0.20215(8) 0.19733(8) 0.1002(3) 0.0359(5) Uani 1 1 d .
C5 C 0.24410(9) 0.15332(9) 0.0583(4) 0.0435(5) Uani 1 1 d .
H5 H 0.2685 0.1551 -0.0727 0.052 Uiso 1 1 calc R
C6 C 0.24976(10) 0.10705(10) 0.2099(4) 0.0499(6) Uani 1 1 d .
H6 H 0.2785 0.0769 0.1832 0.060 Uiso 1 1 calc R
C7 C 0.21392(9) 0.10386(9) 0.4011(4) 0.0458(6) Uani 1 1 d .
H7 H 0.2185 0.0716 0.5034 0.055 Uiso 1 1 calc R
C8 C 0.17198(9) 0.14686(8) 0.4435(3) 0.0392(5) Uani 1 1 d .
H8 H 0.1473 0.1446 0.5737 0.047 Uiso 1 1 calc R
C9 C 0.16639(8) 0.19380(8) 0.2919(3) 0.0328(5) Uani 1 1 d .

loop_
_atom_site_aniso_label
_atom_site_aniso_U_11
_atom_site_aniso_U_22
_atom_site_aniso_U_33
_atom_site_aniso_U_23
_atom_site_aniso_U_13
_atom_site_aniso_U_12
O 0.0512(9) 0.0415(9) 0.0415(9) 0.0018(7) 0.0091(7) 0.0138(7)
N 0.0350(10) 0.0338(9) 0.0397(11) 0.0021(8) 0.0001(8) 0.0027(7)
C1 0.0292(11) 0.0339(11) 0.0332(12) -0.0007(9) -0.0021(9) -0.0033(8)
C2 0.0366(11) 0.0341(11) 0.0387(12) 0.0011(9) -0.0014(9) 0.0001(8)
C3 0.0328(11) 0.0433(12) 0.0362(12) 0.0015(10) 0.0007(9) -0.0034(9)
C4 0.0313(11) 0.0382(12) 0.0381(12) -0.0033(9) -0.0038(9) -0.0021(8)
C5 0.0389(12) 0.0483(13) 0.0433(13) -0.0039(11) 0.0009(10) 0.0044(10)
C6 0.0434(13) 0.0445(14) 0.0618(16) -0.0077(12) -0.0071(12) 0.0101(10)
C7 0.0458(13) 0.0360(12) 0.0557(15) 0.0056(10) -0.0114(12) 0.0011(10)
C8 0.0395(12) 0.0362(11) 0.0418(13) 0.0021(10) -0.0034(9) -0.0037(9)
C9 0.0296(10) 0.0322(11) 0.0364(12) -0.0025(9) -0.0064(9) -0.0006(8)

loop_
_atom_type_symbol
_atom_type_description
_atom_type_scat_dispersion_real
_atom_type_scat_dispersion_imag
_atom_type_scat_source
C C 0.0033 0.0016 'International Tables Vol C Tables 4.2.6.8 and 6.1.1.4'
H H 0.0000 0.0000 'International Tables Vol C Tables 4.2.6.8 and 6.1.1.4'
N N 0.0061 0.0033 'International Tables Vol C Tables 4.2.6.8 and 6.1.1.4'
O O 0.0106 0.0060 'International Tables Vol C Tables 4.2.6.8 and 6.1.1.4'

loop_
_geom_angle_atom_site_label_1
_geom_angle_atom_site_label_2
_geom_angle_atom_site_label_3
_geom_angle
C1 N O 110.15(15)
N C1 C9 123.27(17)
N C1 C2 127.04(17)
C9 C1 C2 109.70(16)
C1 C2 C3 105.31(15)
C4 C3 C2 104.72(15)
C5 C4 C9 119.76(18)
C5 C4 C3 128.46(18)
C9 C4 C3 111.77(16)
C6 C5 C4 119.0(2)
C5 C6 C7 120.9(2)
C8 C7 C6 120.7(2)
C7 C8 C9 118.63(19)
C8 C9 C4 121.04(18)
C8 C9 C1 130.50(18)
C4 C9 C1 108.43(16)

loop_
_geom_bond_atom_site_label_1
_geom_bond_atom_site_label_2
_geom_bond_distance
O N 1.4045(19)
N C1 1.282(2)
C1 C9 1.471(3)
C1 C2 1.496(3)
C2 C3 1.544(2)
C3 C4 1.508(3)
C4 C5 1.390(3)
C4 C9 1.393(3)
C5 C6 1.379(3)
C6 C7 1.390(3)
C7 C8 1.374(3)
C8 C9 1.391(2)

loop_
_geom_hbond_atom_site_label_D
_geom_hbond_atom_site_label_H
_geom_hbond_atom_site_label_A
_geom_hbond_distance_DH
_geom_hbond_distance_HA
_geom_hbond_distance_DA
_geom_hbond_angle_DHA
_geom_hbond_site_symmetry_A
O H1O N 0.84 1.92 2.762(2) 178.3 12_667

loop_
_geom_torsion_atom_site_label_1
_geom_torsion_atom_site_label_2
_geom_torsion_atom_site_label_3
_geom_torsion_atom_site_label_4
_geom_torsion
O N C1 C9 179.07(16)
O N C1 C2 -0.4(3)
N C1 C2 C3 176.86(18)
C9 C1 C2 C3 -2.7(2)
C1 C2 C3 C4 2.20(19)
C2 C3 C4 C5 -179.9(2)
C2 C3 C4 C9 -1.0(2)
C9 C4 C5 C6 -0.6(3)
C3 C4 C5 C6 178.29(19)
C4 C5 C6 C7 0.5(3)
C5 C6 C7 C8 0.0(3)
C6 C7 C8 C9 -0.4(3)
C7 C8 C9 C4 0.3(3)
C7 C8 C9 C1 -177.46(19)
C5 C4 C9 C8 0.1(3)
C3 C4 C9 C8 -178.89(17)
C5 C4 C9 C1 178.37(17)
C3 C4 C9 C1 -0.7(2)
N C1 C9 C8 0.6(3)
C2 C1 C9 C8 -179.84(19)
N C1 C9 C4 -177.42(17)
C2 C1 C9 C4 2.2(2)

loop_
_cod_related_entry_id
_cod_related_entry_database
_cod_related_entry_code
1 ChemSpider 4742691
